data_7228589
loop_
_publ_author_name
'Goswami, Pramod Kumar'
'Kumar, Vineet'
'Thaimattam, Ram'
'Ramanan , A.'

_publ_section_title
;
 Structural landscape of multicomponent solids of 5-aminosalicylic acid
;
_journal_name_full CrystEngComm
_journal_paper_doi 10.1039/C7CE01008G
_journal_year 2017
_chemical_formula_moiety 'C7 H8 N O3, C2 Cl3 O2'
_chemical_formula_sum 'C9 H8 Cl3 N O5'
_chemical_formula_weight 316.47
_chemical_name_systematic
; 
 ? 
;
_space_group_crystal_system orthorhombic
_space_group_IT_number 61
_space_group_name_Hall '-P 2ac 2ab'
_space_group_name_H-M_alt 'P b c a'
_symmetry_space_group_name_Hall '-P 2ac 2ab'
_symmetry_space_group_name_H-M 'P b c a'
_atom_sites_solution_hydrogens geom
_atom_sites_solution_primary direct
_atom_sites_solution_secondary difmap
_audit_creation_method 'SHELXTL-NT2000 ver.6.12'
_audit_update_record
;
2017-06-24 deposited with the CCDC.
2017-06-28 downloaded from the CCDC.
;
_cell_angle_alpha 90
_cell_angle_beta 90
_cell_angle_gamma 90
_cell_formula_units_Z 8
_cell_length_a 16.767(4)
_cell_length_b 6.8109(14)
_cell_length_c 22.399(5)
_cell_measurement_reflns_used 5438
_cell_measurement_temperature 298(2)
_cell_measurement_theta_max 27.42
_cell_measurement_theta_min 2.35
_cell_volume 2557.9(10)
_computing_cell_refinement 'Bruker SMART'
_computing_data_collection 'Bruker SMART'
_computing_data_reduction 'Bruker SAINT'
_computing_molecular_graphics 'Bruker SHELXTL'
_computing_publication_material 'Bruker SHELXTL'
_computing_structure_refinement 'SHELXL-2014/7 (Sheldrick, 2014)'
_computing_structure_solution 'SHELXS-97 (Sheldrick, 1990)'
_diffrn_ambient_temperature 298(2)
_diffrn_measured_fraction_theta_full 0.993
_diffrn_measured_fraction_theta_max 0.993
_diffrn_measurement_device_type 'CCD area detector'
_diffrn_measurement_method 'phi and omega scans'
_diffrn_radiation_type MoK\a
_diffrn_radiation_wavelength 0.71073
_diffrn_reflns_av_R_equivalents 0.0431
_diffrn_reflns_av_unetI/netI 0.0234
_diffrn_reflns_Laue_measured_fraction_full 0.993
_diffrn_reflns_Laue_measured_fraction_max 0.993
_diffrn_reflns_limit_h_max 19
_diffrn_reflns_limit_h_min -19
_diffrn_reflns_limit_k_max 8
_diffrn_reflns_limit_k_min -8
_diffrn_reflns_limit_l_max 26
_diffrn_reflns_limit_l_min -26
_diffrn_reflns_number 20905
_diffrn_reflns_point_group_measured_fraction_full 0.993
_diffrn_reflns_point_group_measured_fraction_max 0.993
_diffrn_reflns_theta_full 24.997
_diffrn_reflns_theta_max 24.997
_diffrn_reflns_theta_min 1.818
_diffrn_source 'fine-focus sealed tube'
_exptl_absorpt_coefficient_mu 0.723
_exptl_absorpt_correction_T_max 0.812
_exptl_absorpt_correction_T_min 0.720
_exptl_absorpt_correction_type multi-scan
_exptl_absorpt_process_details '(SADABS; Bruker, 2000)'
_exptl_crystal_colour colorless
_exptl_crystal_density_diffrn 1.641
_exptl_crystal_density_method 'not measured'
_exptl_crystal_description plate
_exptl_crystal_F_000 1280
_exptl_crystal_size_max 0.486
_exptl_crystal_size_mid 0.378
_exptl_crystal_size_min 0.271
_refine_diff_density_max 0.816
_refine_diff_density_min -0.626
_refine_diff_density_rms 0.095
_refine_ls_extinction_method none
_refine_ls_goodness_of_fit_ref 1.130
_refine_ls_hydrogen_treatment constr
_refine_ls_matrix_type full
_refine_ls_number_parameters 167
_refine_ls_number_reflns 2245
_refine_ls_number_restraints 0
_refine_ls_restrained_S_all 1.130
_refine_ls_R_factor_all 0.1005
_refine_ls_R_factor_gt 0.0970
_refine_ls_shift/su_max 0.031
_refine_ls_shift/su_mean 0.020
_refine_ls_structure_factor_coef Fsqd
_refine_ls_weighting_details 'w=1/[\s^2^(Fo^2^)+(0.0980P)^2^+8.0522P] where P=(Fo^2^+2Fc^2^)/3'
_refine_ls_weighting_scheme calc
_refine_ls_wR_factor_gt 0.2266
_refine_ls_wR_factor_ref 0.2298
_reflns_Friedel_coverage 0.000
_reflns_number_gt 2001
_reflns_number_total 2245
_reflns_threshold_expression 'I > 2\s(I)'
_cod_data_source_file c7ce01008g2.cif
_cod_data_source_block solid4
_cod_original_cell_volume 2558.0(9)
_cod_database_code 7228589
_shelx_space_group_comment
;
The symmetry employed for this shelxl refinement is uniquely defined
by the following loop, which should always be used as a source of
symmetry information in preference to the above space-group names.
They are only intended as comments.
;

loop_
_space_group_symop_operation_xyz
'x, y, z'
'-x+1/2, -y, z+1/2'
'-x, y+1/2, -z+1/2'
'x+1/2, -y+1/2, -z'
'-x, -y, -z'
'x-1/2, y, -z-1/2'
'x, -y-1/2, z-1/2'
'-x-1/2, y-1/2, z'

loop_
_atom_site_label
_atom_site_type_symbol
_atom_site_fract_x
_atom_site_fract_y
_atom_site_fract_z
_atom_site_U_iso_or_equiv
_atom_site_adp_type
_atom_site_occupancy
_atom_site_site_symmetry_order
_atom_site_calc_flag
_atom_site_refinement_flags_posn
_atom_site_refinement_flags_adp
Cl1 Cl 0.3160(2) 0.6751(5) 0.31545(14) 0.1512(16) Uani 1 1 d . .
Cl2 Cl 0.48226(18) 0.7351(5) 0.28398(9) 0.1226(12) Uani 1 1 d . .
Cl3 Cl 0.38955(14) 1.0441(3) 0.33066(9) 0.0885(7) Uani 1 1 d . .
O1 O 0.4684(2) 0.8475(5) 0.42707(16) 0.0479(9) Uani 1 1 d . .
O2 O 0.4237(2) 0.5465(5) 0.40892(17) 0.0468(9) Uani 1 1 d . .
O3 O 0.3772(2) 0.2109(6) 0.0220(2) 0.0582(11) Uani 1 1 d . .
O4 O 0.2854(2) 0.1052(6) -0.04184(16) 0.0480(9) Uani 1 1 d . .
H4 H 0.3245 0.0905 -0.0634 0.072 Uiso 1 1 calc R U
O5 O 0.3339(2) 0.3133(6) 0.12987(19) 0.0572(11) Uani 1 1 d . .
H5 H 0.3656 0.2978 0.1024 0.086 Uiso 1 1 calc R U
N1 N 0.0200(2) 0.2342(6) 0.05155(19) 0.0407(10) Uani 1 1 d . .
H1A H -0.0026 0.1290 0.0680 0.061 Uiso 1 1 calc R U
H1B H 0.0190 0.2226 0.0120 0.061 Uiso 1 1 calc R U
H1C H -0.0068 0.3413 0.0623 0.061 Uiso 1 1 calc R U
C1 C 0.3077(3) 0.1817(6) 0.0092(2) 0.0402(11) Uani 1 1 d . .
C2 C 0.2433(3) 0.2237(6) 0.0516(2) 0.0358(11) Uani 1 1 d . .
C3 C 0.2597(3) 0.2900(7) 0.1095(2) 0.0428(12) Uani 1 1 d . .
C4 C 0.1956(4) 0.3294(7) 0.1478(2) 0.0475(13) Uani 1 1 d . .
H6 H 0.2061 0.3695 0.1867 0.057 Uiso 1 1 calc R U
C5 C 0.1172(4) 0.3104(7) 0.1293(2) 0.0468(13) Uani 1 1 d . .
H7 H 0.0751 0.3378 0.1551 0.056 Uiso 1 1 calc R U
C6 C 0.1036(3) 0.2503(6) 0.0721(2) 0.0367(11) Uani 1 1 d . .
C7 C 0.1638(3) 0.2040(6) 0.0336(2) 0.0332(10) Uani 1 1 d . .
H8 H 0.1519 0.1593 -0.0046 0.040 Uiso 1 1 calc R U
C8 C 0.4358(3) 0.7222(7) 0.3969(2) 0.0330(10) Uani 1 1 d . .
C9 C 0.4055(4) 0.7899(9) 0.3335(2) 0.0535(15) Uani 1 1 d . .

loop_
_atom_site_aniso_label
_atom_site_aniso_U_11
_atom_site_aniso_U_22
_atom_site_aniso_U_33
_atom_site_aniso_U_23
_atom_site_aniso_U_13
_atom_site_aniso_U_12
Cl1 0.150(2) 0.163(3) 0.141(2) 0.068(2) -0.102(2) -0.092(2)
Cl2 0.154(2) 0.159(2) 0.0542(11) 0.0226(12) 0.0403(12) 0.076(2)
Cl3 0.1030(15) 0.0688(12) 0.0937(14) 0.0305(10) -0.0094(11) 0.0303(11)
O1 0.055(2) 0.0408(19) 0.048(2) 0.0009(17) -0.0077(17) -0.0069(17)
O2 0.047(2) 0.0341(19) 0.059(2) 0.0139(16) -0.0021(16) -0.0004(15)
O3 0.0342(19) 0.058(3) 0.082(3) -0.012(2) -0.0024(19) -0.0011(18)
O4 0.049(2) 0.044(2) 0.052(2) -0.0068(17) 0.0075(16) 0.0024(17)
O5 0.063(3) 0.046(2) 0.063(2) 0.0003(19) -0.022(2) -0.011(2)
N1 0.041(2) 0.035(2) 0.046(2) -0.0011(18) 0.0072(18) 0.0035(18)
C1 0.042(3) 0.020(2) 0.058(3) 0.000(2) 0.000(2) 0.0000(19)
C2 0.042(3) 0.019(2) 0.047(3) 0.0008(19) -0.006(2) 0.0012(18)
C3 0.054(3) 0.024(2) 0.051(3) 0.006(2) -0.009(2) -0.011(2)
C4 0.073(4) 0.033(3) 0.037(3) 0.000(2) 0.001(3) 0.002(3)
C5 0.063(3) 0.036(3) 0.042(3) 0.003(2) 0.011(2) 0.004(2)
C6 0.047(3) 0.018(2) 0.044(3) 0.0020(19) 0.005(2) -0.0029(19)
C7 0.034(2) 0.024(2) 0.041(2) -0.0005(18) 0.0037(19) -0.0032(18)
C8 0.024(2) 0.033(2) 0.042(2) 0.007(2) 0.0028(18) 0.0025(19)
C9 0.056(3) 0.056(4) 0.048(3) 0.016(3) -0.011(2) -0.008(3)

loop_
_atom_type_symbol
_atom_type_description
_atom_type_scat_dispersion_real
_atom_type_scat_dispersion_imag
_atom_type_scat_source
C C 0.0033 0.0016 'International Tables Vol C Tables 4.2.6.8 and 6.1.1.4'
H H 0.0000 0.0000 'International Tables Vol C Tables 4.2.6.8 and 6.1.1.4'
N N 0.0061 0.0033 'International Tables Vol C Tables 4.2.6.8 and 6.1.1.4'
O O 0.0106 0.0060 'International Tables Vol C Tables 4.2.6.8 and 6.1.1.4'
Cl Cl 0.1484 0.1585 'International Tables Vol C Tables 4.2.6.8 and 6.1.1.4'

loop_
_geom_angle_atom_site_label_1
_geom_angle_atom_site_label_2
_geom_angle_atom_site_label_3
_geom_angle
C1 O4 H4 109.5
C3 O5 H5 109.5
C6 N1 H1A 109.5
C6 N1 H1B 109.5
H1A N1 H1B 109.5
C6 N1 H1C 109.5
H1A N1 H1C 109.5
H1B N1 H1C 109.5
O3 C1 O4 122.9(5)
O3 C1 C2 121.5(5)
O4 C1 C2 115.6(4)
C7 C2 C3 118.9(5)
C7 C2 C1 119.8(4)
C3 C2 C1 121.2(5)
O5 C3 C4 118.9(5)
O5 C3 C2 122.5(5)
C4 C3 C2 118.6(5)
C5 C4 C3 121.8(5)
C5 C4 H6 119.1
C3 C4 H6 119.1
C6 C5 C4 117.9(5)
C6 C5 H7 121.1
C4 C5 H7 121.1
C5 C6 C7 122.7(5)
C5 C6 N1 118.2(4)
C7 C6 N1 119.1(4)
C6 C7 C2 120.1(4)
C6 C7 H8 120.0
C2 C7 H8 120.0
O1 C8 O2 128.9(5)
O1 C8 C9 116.1(4)
O2 C8 C9 115.1(4)
C8 C9 Cl2 105.8(4)
C8 C9 Cl1 110.8(4)
Cl2 C9 Cl1 113.2(4)
C8 C9 Cl3 111.8(4)
Cl2 C9 Cl3 107.6(3)
Cl1 C9 Cl3 107.7(4)

loop_
_geom_bond_atom_site_label_1
_geom_bond_atom_site_label_2
_geom_bond_distance
Cl1 C9 1.740(6)
Cl2 C9 1.739(7)
Cl3 C9 1.753(6)
O1 C8 1.218(6)
O2 C8 1.243(6)
O3 C1 1.216(6)
O4 C1 1.311(6)
O4 H4 0.8200
O5 C3 1.335(6)
O5 H5 0.8200
N1 C6 1.480(6)
N1 H1A 0.8900
N1 H1B 0.8900
N1 H1C 0.8900
C1 C2 1.466(7)
C2 C7 1.399(7)
C2 C3 1.402(7)
C3 C4 1.400(8)
C4 C5 1.385(8)
C4 H6 0.9300
C5 C6 1.364(7)
C5 H7 0.9300
C6 C7 1.365(7)
C7 H8 0.9300
C8 C9 1.577(7)

loop_
_geom_hbond_atom_site_label_D
_geom_hbond_atom_site_label_H
_geom_hbond_atom_site_label_A
_geom_hbond_distance_DH
_geom_hbond_distance_HA
_geom_hbond_distance_DA
_geom_hbond_angle_DHA
_geom_hbond_site_symmetry_A
C7 H8 O1 0.93 2.53 3.276(6) 137.1 2_564
N1 H1C O2 0.89 1.93 2.813(5) 171.3 6_556
N1 H1B O1 0.89 1.97 2.850(6) 168.5 2_564
N1 H1A O1 0.89 1.98 2.813(5) 155.0 6_546
N1 H1A Cl3 0.89 2.96 3.663(5) 137.3 6_546
O5 H5 O3 0.82 1.91 2.618(6) 144.6 .
O4 H4 O2 0.82 2.01 2.768(5) 154.4 7_565
C7 H8 O1 0.93 2.53 3.276(6) 137.1 2_564
N1 H1B O1 0.89 1.97 2.850(6) 168.5 2_564
N1 H1C O2 0.89 1.93 2.813(5) 171.3 6_556
O5 H5 O3 0.82 1.91 2.618(6) 144.6 .
O4 H4 O2 0.82 2.01 2.768(5) 154.4 7_565
N1 H1A O1 0.89 1.98 2.813(5) 155.0 6_546

loop_
_geom_torsion_atom_site_label_1
_geom_torsion_atom_site_label_2
_geom_torsion_atom_site_label_3
_geom_torsion_atom_site_label_4
_geom_torsion
O3 C1 C2 C7 174.7(5)
O4 C1 C2 C7 -7.6(6)
O3 C1 C2 C3 -3.2(7)
O4 C1 C2 C3 174.5(4)
C7 C2 C3 O5 -179.8(4)
C1 C2 C3 O5 -1.9(7)
C7 C2 C3 C4 1.5(7)
C1 C2 C3 C4 179.4(4)
O5 C3 C4 C5 179.2(5)
C2 C3 C4 C5 -2.0(7)
C3 C4 C5 C6 0.4(7)
C4 C5 C6 C7 1.8(7)
C4 C5 C6 N1 -178.6(4)
C5 C6 C7 C2 -2.2(7)
N1 C6 C7 C2 178.1(4)
C3 C2 C7 C6 0.5(7)
C1 C2 C7 C6 -177.4(4)
O1 C8 C9 Cl2 93.5(5)
O2 C8 C9 Cl2 -85.9(5)
O1 C8 C9 Cl1 -143.4(4)
O2 C8 C9 Cl1 37.2(6)
O1 C8 C9 Cl3 -23.3(6)
O2 C8 C9 Cl3 157.3(4)
